data_4020120
loop_
_publ_author_name
'Shigehisa Akine'
'Takanori Taniguchi'
'Wenkui Dong'
'Sayuri Masubuchi'
'Tatsuya Nabeshima'

_journal_name_full 'Journal of Organic Chemistry'
_journal_page_first 1704
_journal_page_last 1711
_journal_paper_doi 10.1021/jo048030y
_journal_volume 70
_journal_year 2005
_chemical_formula_moiety C17H18N2O5
_chemical_formula_sum 'C17 H18 N2 O5'
_chemical_formula_weight 330.33
_chemical_melting_point 353.5(5)
_chemical_name_common 'monomethoxy H2salamo'
_space_group_IT_number 14
_symmetry_cell_setting monoclinic
_symmetry_space_group_name_Hall '-P 2yn'
_symmetry_space_group_name_H-M 'P 1 21/n 1'
_atom_sites_solution_hydrogens geom
_atom_sites_solution_primary direct
_atom_sites_solution_secondary difmap
_cell_angle_alpha 90.00
_cell_angle_beta 104.485(11)
_cell_angle_gamma 90.00
_cell_formula_units_Z 4
_cell_length_a 15.272(12)
_cell_length_b 4.628(3)
_cell_length_c 23.257(18)
_cell_measurement_reflns_used 11699
_cell_measurement_temperature 120(2)
_cell_measurement_theta_max 27.48
_cell_measurement_theta_min 3.34
_cell_volume 1591(2)
_diffrn_ambient_temperature 120(2)
_diffrn_detector_area_resol_mean ?
_diffrn_measurement_device_type 'Rigaku Mercury CCD diffractometer'
_diffrn_measurement_method CCD
_diffrn_radiation_monochromator graphite
_diffrn_radiation_source 'fine-focus sealed tube'
_diffrn_radiation_type MoK\a
_diffrn_radiation_wavelength 0.71069
_diffrn_reflns_av_R_equivalents 0.0527
_diffrn_reflns_av_sigmaI/netI 0.0594
_diffrn_reflns_limit_h_max 19
_diffrn_reflns_limit_h_min -18
_diffrn_reflns_limit_k_max 6
_diffrn_reflns_limit_k_min -6
_diffrn_reflns_limit_l_max 30
_diffrn_reflns_limit_l_min -27
_diffrn_reflns_number 11699
_diffrn_reflns_theta_max 27.48
_diffrn_reflns_theta_min 3.34
_diffrn_standards_decay_% 0
_diffrn_standards_interval_count 0
_diffrn_standards_interval_time 0
_diffrn_standards_number 0
_exptl_absorpt_coefficient_mu 0.103
_exptl_absorpt_correction_T_max 0.9898
_exptl_absorpt_correction_T_min 0.9505
_exptl_absorpt_correction_type multi-scan
_exptl_absorpt_process_details 'CrystalClear (Rigaku Corp., 2000)'
_exptl_crystal_colour colorless
_exptl_crystal_density_diffrn 1.379
_exptl_crystal_density_meas ?
_exptl_crystal_density_method 'not measured'
_exptl_crystal_description prismatic
_exptl_crystal_F_000 696
_exptl_crystal_size_max 0.50
_exptl_crystal_size_mid 0.25
_exptl_crystal_size_min 0.10
_refine_ls_extinction_coef ?
_refine_ls_extinction_method none
_refine_ls_goodness_of_fit_ref 1.054
_refine_ls_hydrogen_treatment mixed
_refine_ls_matrix_type full
_refine_ls_number_parameters 220
_refine_ls_number_reflns 3564
_refine_ls_number_restraints 0
_refine_ls_restrained_S_all 1.054
_refine_ls_R_factor_all 0.1135
_refine_ls_R_factor_gt 0.0749
_refine_ls_shift/su_max 0.000
_refine_ls_shift/su_mean 0.000
_refine_ls_structure_factor_coef Fsqd
_refine_ls_weighting_details 'calc w=1/[\s^2^(Fo^2^)+(0.0934P)^2^+0.9959P] where P=(Fo^2^+2Fc^2^)/3'
_refine_ls_weighting_scheme calc
_refine_ls_wR_factor_gt 0.1687
_refine_ls_wR_factor_ref 0.1900
_reflns_number_gt 2632
_reflns_number_total 3564
_reflns_threshold_expression >2sigma(I)
_cod_depositor_comments
;
The following automatic conversions were performed:

'_chemical_melting_point' value '353-354' was changed to '353.5(5)' -
the average value was taken and precision was estimated.

Automatic conversion script
Id: cif_fix_values 1646 2011-03-28 12:23:43Z adriana 
;
_cod_original_sg_symbol_H-M 'P 21/n'
_cod_database_code 4020120

loop_
_symmetry_equiv_pos_as_xyz
'x, y, z'
'-x+1/2, y+1/2, -z+1/2'
'-x, -y, -z'
'x-1/2, -y-1/2, z-1/2'

loop_
_atom_site_label
_atom_site_type_symbol
_atom_site_fract_x
_atom_site_fract_y
_atom_site_fract_z
_atom_site_U_iso_or_equiv
_atom_site_adp_type
_atom_site_occupancy
_atom_site_symmetry_multiplicity
_atom_site_calc_flag
_atom_site_refinement_flags
_atom_site_disorder_assembly
_atom_site_disorder_group
C1 C -0.03728(17) -0.1060(6) 0.33866(11) 0.0178(6) Uani 1 1 d . . .
C2 C -0.10044(18) -0.1536(6) 0.37201(11) 0.0180(6) Uani 1 1 d . . .
C3 C -0.16920(18) -0.3584(6) 0.35257(12) 0.0189(6) Uani 1 1 d . . .
C4 C -0.17444(18) -0.5122(6) 0.30078(12) 0.0204(6) Uani 1 1 d . . .
H1 H -0.2216 -0.6490 0.2875 0.025 Uiso 1 1 calc R . .
C5 C -0.11071(19) -0.4667(6) 0.26797(12) 0.0211(6) Uani 1 1 d . . .
H2 H -0.1140 -0.5739 0.2327 0.025 Uiso 1 1 calc R . .
C6 C -0.04318(19) -0.2667(6) 0.28680(12) 0.0202(6) Uani 1 1 d . . .
H3 H 0.0001 -0.2370 0.2643 0.024 Uiso 1 1 calc R . .
O1 O -0.09858(12) -0.0096(4) 0.42327(8) 0.0217(5) Uani 1 1 d . . .
H4 H -0.0557 0.1095 0.4302 0.033 Uiso 1 1 calc R . .
O2 O -0.22848(13) -0.3872(4) 0.38808(8) 0.0230(5) Uani 1 1 d . . .
C7 C -0.29558(19) -0.6094(6) 0.37174(13) 0.0243(6) Uani 1 1 d . . .
H5 H -0.3365 -0.5624 0.3332 0.036 Uiso 1 1 calc R . .
H6 H -0.3302 -0.6229 0.4019 0.036 Uiso 1 1 calc R . .
H7 H -0.2659 -0.7948 0.3689 0.036 Uiso 1 1 calc R . .
C8 C 0.03499(18) 0.1061(6) 0.35674(12) 0.0203(6) Uani 1 1 d . . .
H8 H 0.0766 0.1329 0.3329 0.024 Uiso 1 1 calc R . .
N1 N 0.04378(15) 0.2567(5) 0.40383(10) 0.0193(5) Uani 1 1 d . . .
O3 O 0.11723(12) 0.4478(4) 0.41118(8) 0.0208(5) Uani 1 1 d . . .
C9 C 0.13067(18) 0.5931(6) 0.46737(12) 0.0211(6) Uani 1 1 d . . .
H9 H 0.1447 0.4506 0.5002 0.025 Uiso 1 1 calc R . .
H10 H 0.0751 0.6987 0.4693 0.025 Uiso 1 1 calc R . .
C10 C 0.20835(18) 0.8019(6) 0.47326(13) 0.0230(6) Uani 1 1 d . . .
H11 H 0.2010 0.9074 0.4353 0.028 Uiso 1 1 calc R . .
H12 H 0.2059 0.9455 0.5044 0.028 Uiso 1 1 calc R . .
O4 O 0.29571(12) 0.6645(5) 0.48812(8) 0.0251(5) Uani 1 1 d . . .
N2 N 0.30616(15) 0.5061(5) 0.43885(10) 0.0218(5) Uani 1 1 d . . .
C11 C 0.38135(18) 0.3717(6) 0.44953(13) 0.0218(6) Uani 1 1 d . . .
H13 H 0.4235 0.3929 0.4870 0.026 Uiso 1 1 calc R . .
C12 C 0.40283(19) 0.1858(6) 0.40452(13) 0.0232(6) Uani 1 1 d . . .
C13 C 0.3394(2) 0.1149(7) 0.35170(13) 0.0274(7) Uani 1 1 d . . .
C14 C 0.3626(2) -0.0738(8) 0.31094(15) 0.0377(8) Uani 1 1 d . . .
H14 H 0.3190 -0.1255 0.2756 0.045 Uiso 1 1 calc R . .
C15 C 0.4488(3) -0.1841(8) 0.32229(17) 0.0414(9) Uani 1 1 d . . .
H15 H 0.4642 -0.3119 0.2944 0.050 Uiso 1 1 calc R . .
C16 C 0.5138(2) -0.1126(7) 0.37373(16) 0.0372(8) Uani 1 1 d . . .
H16 H 0.5734 -0.1882 0.3808 0.045 Uiso 1 1 calc R . .
C17 C 0.4902(2) 0.0707(7) 0.41439(15) 0.0299(7) Uani 1 1 d . . .
H17 H 0.5342 0.1197 0.4498 0.036 Uiso 1 1 calc R . .
O5 O 0.25312(14) 0.2183(6) 0.33803(9) 0.0365(6) Uani 1 1 d . . .
H18 H 0.2467 0.3326 0.3647 0.055 Uiso 1 1 calc R . .
